data_1564638
loop_
_publ_author_name
'Riesinger, Christoph'
'Bal\'azs, G\'abor'
'Seidl, Michael'
'Scheer, Manfred'

_publ_section_title
;
 Substituted aromatic pentaphosphole ligands -- a journey across the
 p-block
;
_journal_name_full 'Chemical Science'
_journal_paper_doi 10.1039/D1SC04296C
_journal_year 2021
_chemical_formula_moiety 'C20 H30 B Br2 Fe2 P10, Al C16 F36 O4, 0.6[C6H14]'
_chemical_formula_sum 'C39.6 H38.4 Al B Br2 F36 Fe2 O4 P10'
_chemical_formula_weight 1881.31
_space_group_crystal_system monoclinic
_space_group_IT_number 5
_space_group_name_Hall 'C 2y'
_space_group_name_H-M_alt 'C 1 2 1'
_atom_sites_solution_hydrogens geom
_audit_creation_date 2021-03-05
_audit_creation_method
;
Olex2 1.3-alpha
(compiled 2020.11.12 svn.r5f609507 for OlexSys, GUI svn.r6226)
;
_audit_update_record
;
2021-05-13 deposited with the CCDC.	2021-09-03 downloaded from the CCDC.
;
_cell_angle_alpha 90
_cell_angle_beta 115.870(2)
_cell_angle_gamma 90
_cell_formula_units_Z 4
_cell_length_a 40.0184(7)
_cell_length_b 9.73790(10)
_cell_length_c 18.3964(4)
_cell_measurement_reflns_used 13417
_cell_measurement_temperature 123(1)
_cell_measurement_theta_max 71.7380
_cell_measurement_theta_min 4.3000
_cell_volume 6450.6(2)
_computing_cell_refinement 'CrysAlisPro 1.171.41.90a (Rigaku OD, 2020)'
_computing_data_collection 'CrysAlisPro 1.171.41.90a (Rigaku OD, 2020)'
_computing_data_reduction 'CrysAlisPro 1.171.41.90a (Rigaku OD, 2020)'
_computing_molecular_graphics 'Olex2 1.3-alpha (Dolomanov et al., 2009)'
_computing_publication_material 'Olex2 1.3-alpha (Dolomanov et al., 2009)'
_computing_structure_refinement 'SHELXL 2018/3 (Sheldrick, 2015)'
_diffrn_ambient_temperature 123(1)
_diffrn_detector 'CCD plate'
_diffrn_detector_area_resol_mean 5.2548
_diffrn_detector_type AtlasS2
_diffrn_measured_fraction_theta_full 0.997
_diffrn_measured_fraction_theta_max 0.982
_diffrn_measurement_details
;
List of Runs (angles in degrees, time in seconds):

  # Type    Start    End  Width  t~exp~   \w     \q     \k     \f   Frames
#--------------------------------------------------------------------------
  1  \w    -84.00 -23.00   1.00   15.00    --  -40.53 122.00 -46.00   61
  2  \w    -40.00  27.00   1.00   15.00    --   40.53 -19.00  30.00   67
  3  \w    -41.00  27.00   1.00   15.00    --   40.53 -19.00 -30.00   68
  4  \w     34.00  71.00   1.00   50.00    --  104.28 -61.00 120.00   37
  5  \w     89.00 171.00   1.00   50.00    --  104.28 111.00  60.00   82
  6  \w     19.00  72.00   1.00   50.00    --  104.28 -90.00-107.10   53
  7  \w     30.00  57.00   1.00   50.00    --  104.28 -61.00  60.00   27
  8  \w     81.00 120.00   1.00   50.00    --  104.28 -90.00-107.10   39
  9  \w     77.00 175.00   1.00   50.00    --  104.28  45.00-150.00   98
 10  \w     21.00 142.00   1.00   50.00    --  104.28 -91.00   1.66  121
 11  \w    -98.00 -18.00   1.00   15.00    --  -41.53 125.00-180.00   80
 12  \w    -39.00  27.00   1.00   15.00    --   41.53 -19.00  90.00   66
 13  \w      5.00  48.00   1.00   15.00    --   41.53 -57.00 120.00   43
 14  \w     79.00 171.00   1.00   50.00    --  104.28 111.00  30.00   92
 15  \w     71.00 105.00   1.00   50.00    --  104.28  77.00 120.00   34
 16  \w    111.00 143.00   1.00   50.00    --  104.28  77.00 120.00   32
 17  \w     21.00  72.00   1.00   50.00    --  104.28 -95.00 -30.00   51
 18  \w    100.00 173.00   1.00   50.00    --  104.28 111.00 150.00   73
 19  \w     89.00 176.00   1.00   50.00    --  104.28  45.00   0.00   87
 20  \w     70.00 124.00   1.00   50.00    --  104.28 -91.00 143.38   54
 21  \w     25.00  51.00   1.00   50.00    --  104.28 -91.00 143.38   26
;
_diffrn_measurement_device 'four-circle diffractometer'
_diffrn_measurement_device_type 'Xcalibur, AtlasS2, Gemini ultra'
_diffrn_measurement_method '\w scans'
_diffrn_orient_matrix_type 'CrysAlisPro convention (1999,Acta A55,543-557)'
_diffrn_orient_matrix_UB_11 0.0014287702
_diffrn_orient_matrix_UB_12 0.1557723336
_diffrn_orient_matrix_UB_13 0.0156673275
_diffrn_orient_matrix_UB_21 -0.0425174030
_diffrn_orient_matrix_UB_22 0.0081088508
_diffrn_orient_matrix_UB_23 -0.0487590236
_diffrn_orient_matrix_UB_31 -0.0046290415
_diffrn_orient_matrix_UB_32 -0.0262311028
_diffrn_orient_matrix_UB_33 0.0776865501
_diffrn_radiation_monochromator mirror
_diffrn_radiation_probe x-ray
_diffrn_radiation_type 'Cu K\a'
_diffrn_radiation_wavelength 1.54184
_diffrn_reflns_av_R_equivalents 0.0362
_diffrn_reflns_av_unetI/netI 0.0462
_diffrn_reflns_Laue_measured_fraction_full 0.997
_diffrn_reflns_Laue_measured_fraction_max 0.982
_diffrn_reflns_limit_h_max 48
_diffrn_reflns_limit_h_min -49
_diffrn_reflns_limit_k_max 11
_diffrn_reflns_limit_k_min -11
_diffrn_reflns_limit_l_max 22
_diffrn_reflns_limit_l_min -17
_diffrn_reflns_number 23789
_diffrn_reflns_point_group_measured_fraction_full 0.985
_diffrn_reflns_point_group_measured_fraction_max 0.958
_diffrn_reflns_theta_full 67.684
_diffrn_reflns_theta_max 72.039
_diffrn_reflns_theta_min 4.346
_diffrn_source 'fine-focus sealed X-ray tube'
_diffrn_source_type 'Enhance Ultra (Cu) X-ray Source'
_exptl_absorpt_coefficient_mu 8.892
_exptl_absorpt_correction_T_max 0.678
_exptl_absorpt_correction_T_min 0.157
_exptl_absorpt_correction_type analytical
_exptl_absorpt_process_details
;
CrysAlisPro 1.171.41.90a (Rigaku Oxford Diffraction, 2020)
Analytical numeric absorption correction using a multifaceted crystal
model based on expressions derived by R.C. Clark & J.S. Reid.
(Clark, R. C. & Reid, J. S. (1995). Acta Cryst. A51, 887-897)
Empirical absorption correction using spherical harmonics,
implemented in SCALE3 ABSPACK scaling algorithm.
;
_exptl_crystal_colour 'clear light green'
_exptl_crystal_colour_lustre clear
_exptl_crystal_colour_modifier light
_exptl_crystal_colour_primary green
_exptl_crystal_density_diffrn 1.937
_exptl_crystal_description prism
_exptl_crystal_F_000 3688
_exptl_crystal_size_max 0.361
_exptl_crystal_size_mid 0.12
_exptl_crystal_size_min 0.055
_refine_diff_density_max 0.730
_refine_diff_density_min -0.429
_refine_diff_density_rms 0.099
_refine_ls_abs_structure_details
;
 Refined as an inversion twin.
;
_refine_ls_abs_structure_Flack 0.386(5)
_refine_ls_extinction_method none
_refine_ls_goodness_of_fit_ref 1.037
_refine_ls_hydrogen_treatment constr
_refine_ls_matrix_type full
_refine_ls_number_parameters 921
_refine_ls_number_reflns 12143
_refine_ls_number_restraints 88
_refine_ls_restrained_S_all 1.037
_refine_ls_R_factor_all 0.0432
_refine_ls_R_factor_gt 0.0425
_refine_ls_shift/su_max 0.002
_refine_ls_shift/su_mean 0.000
_refine_ls_structure_factor_coef Fsqd
_refine_ls_weighting_details 'w=1/[\s^2^(Fo^2^)+(0.0701P)^2^+10.3961P] where P=(Fo^2^+2Fc^2^)/3'
_refine_ls_weighting_scheme calc
_refine_ls_wR_factor_gt 0.1109
_refine_ls_wR_factor_ref 0.1117
_reflns_Friedel_coverage 0.836
_reflns_Friedel_fraction_full 0.971
_reflns_Friedel_fraction_max 0.931
_reflns_number_gt 11912
_reflns_number_total 12143
_reflns_threshold_expression 'I > 2\s(I)'
_cod_data_source_file d1sc04296c2.cif
_cod_data_source_block cr378_cua_mc_abs
_cod_original_formula_sum 'C39.60 H38.40 Al B Br2 F36 Fe2 O4 P10'
_cod_database_code 1564638
_shelx_shelxl_version_number 2018/3
_chemical_oxdiff_formula AlBBr2C39.6F36Fe2H38.4O4P10
_shelx_space_group_comment
;
The symmetry employed for this shelxl refinement is uniquely defined
by the following loop, which should always be used as a source of
symmetry information in preference to the above space-group names.
They are only intended as comments.
;
_shelx_estimated_absorpt_t_max 0.641
_shelx_estimated_absorpt_t_min 0.142
_reflns_odcompleteness_completeness 99.76
_reflns_odcompleteness_iscentric 1
_reflns_odcompleteness_theta 66.97
_olex2_refinement_description
;
1. Twinned data refinement
 Scales: 0.614(5)
 0.386(5)
2. Fixed Uiso
 At 1.5 times of:
  All C(H,H,H) groups
3. Restrained distances
 F19-C30A \\sim F21A-C30A \\sim F20A-C30A \\sim F21B-C30B \\sim F19-C30B \\sim
F20B-C30B
 with sigma of 0.02
4. Uiso/Uaniso restraints and constraints
O3 \\sim C29 \\sim C31B \\sim F22B \\sim F23B \\sim F24 \\sim C30B \\sim F19
\\sim F20B \\sim F21B \\sim C32B \\sim F26B \\sim F27B: within 1.9A with sigma
of 0.01 and sigma for terminal atoms of 0.01 within 1.9A
5. Others
 Fixed Sof: F20A(0.68) F27A(0.68) F23A(0.68) F22A(0.68) F26A(0.68) F21A(0.68)
 C30A(0.68) C32A(0.68) C31A(0.68) C31B(0.32) F22B(0.32) F23B(0.32) C30B(0.32)
 F20B(0.32) F21B(0.32) C32B(0.32) F26B(0.32) F27B(0.32)
6.a Idealised Me refined as rotating group:
 C18(H18A,H18B,H18C), C17(H17A,H17B,H17C), C8(H8A,H8B,H8C), C16(H16A,H16B,
 H16C), C19(H19A,H19B,H19C), C9(H9A,H9B,H9C), C20(H20A,H20B,H20C), C7(H7A,H7B,
 H7C), C10(H10A,H10B,H10C), C6(H6A,H6B,H6C)
;
_smtbx_masks_void_probe_radius 1.4
_smtbx_masks_void_truncation_radius 1.4
_olex2_submission_special_instructions 'No special instructions were received'
_oxdiff_exptl_absorpt_empirical_details
;
Empirical correction (ABSPACK) includes:
- Absorption correction using spherical harmonics
- Frame scaling
;
_oxdiff_exptl_absorpt_empirical_full_max 1.809
_oxdiff_exptl_absorpt_empirical_full_min 0.566

loop_
_space_group_symop_operation_xyz
'x, y, z'
'-x, y, -z'
'x+1/2, y+1/2, z'
'-x+1/2, y+1/2, -z'

loop_
_atom_site_label
_atom_site_type_symbol
_atom_site_fract_x
_atom_site_fract_y
_atom_site_fract_z
_atom_site_U_iso_or_equiv
_atom_site_adp_type
_atom_site_occupancy
_atom_site_site_symmetry_order
_atom_site_calc_flag
_atom_site_refinement_flags_posn
_atom_site_refinement_flags_adp
_atom_site_refinement_flags_occupancy
_atom_site_disorder_assembly
_atom_site_disorder_group
Br1 Br 0.47359(2) 0.79752(7) 0.68586(4) 0.03412(17) Uani 1 1 d . . . . .
Br2 Br 0.53092(2) 0.52630(7) 0.75888(5) 0.03670(18) Uani 1 1 d . . . . .
Fe2 Fe 0.41395(2) 0.42528(9) 0.74508(5) 0.01816(18) Uani 1 1 d . . . . .
Fe1 Fe 0.57557(2) 0.92774(10) 0.92575(5) 0.01988(19) Uani 1 1 d . . . . .
P1 P 0.52816(4) 0.77140(16) 0.87691(9) 0.0243(3) Uani 1 1 d . . . . .
P6 P 0.46173(4) 0.57606(16) 0.80387(9) 0.0234(3) Uani 1 1 d . . . . .
P7 P 0.40891(4) 0.66323(17) 0.77022(10) 0.0269(3) Uani 1 1 d . . . . .
P10 P 0.47158(5) 0.38384(18) 0.86124(10) 0.0300(3) Uani 1 1 d . . . . .
P5 P 0.51153(4) 0.97061(18) 0.89189(10) 0.0296(3) Uani 1 1 d . . . . .
P9 P 0.42278(5) 0.3586(2) 0.87713(10) 0.0352(4) Uani 1 1 d . . . . .
Al1 Al 0.71134(4) 0.16098(17) 0.71434(9) 0.0165(3) Uani 1 1 d . . . . .
P8 P 0.38555(5) 0.5234(2) 0.82279(10) 0.0319(3) Uani 1 1 d . . . . .
P4 P 0.54992(6) 1.0160(2) 1.01107(11) 0.0414(5) Uani 1 1 d . . . . .
P2 P 0.57660(5) 0.6958(2) 0.97200(11) 0.0389(4) Uani 1 1 d . . . . .
P3 P 0.58882(6) 0.8537(3) 1.05905(10) 0.0469(6) Uani 1 1 d . . . . .
F13 F 0.80688(11) 0.1186(5) 0.8648(3) 0.0384(9) Uani 1 1 d . . . . .
F12 F 0.75439(12) 0.2129(4) 0.9074(2) 0.0355(9) Uani 1 1 d . . . . .
F10 F 0.78717(13) 0.0624(5) 0.9958(2) 0.0432(11) Uani 1 1 d . . . . .
O1 O 0.74869(12) 0.2272(4) 0.7018(2) 0.0219(8) Uani 1 1 d . . . . .
F7 F 0.81629(13) 0.3808(6) 0.6541(3) 0.0476(11) Uani 1 1 d . . . . .
F18 F 0.71015(13) -0.1757(4) 0.8517(3) 0.0411(10) Uani 1 1 d . . . . .
O2 O 0.72823(12) 0.0323(5) 0.7858(2) 0.0239(8) Uani 1 1 d . . . . .
F9 F 0.82387(12) 0.3348(6) 0.7754(3) 0.0520(13) Uani 1 1 d . . . . .
F16 F 0.76505(15) -0.2007(5) 0.9486(3) 0.0493(12) Uani 1 1 d . . . . .
F8 F 0.80904(13) 0.1740(5) 0.6874(3) 0.0450(11) Uani 1 1 d . . . . .
F17 F 0.75439(16) -0.2493(5) 0.8260(3) 0.0476(11) Uani 1 1 d . . . . .
O4 O 0.69095(12) 0.2952(5) 0.7411(2) 0.0237(8) Uani 1 1 d . . . . .
F14 F 0.79107(14) -0.0558(6) 0.7855(3) 0.0464(11) Uani 1 1 d . . . . .
F36 F 0.70693(14) 0.4851(6) 0.8505(3) 0.0529(13) Uani 1 1 d . . . . .
F11 F 0.72765(13) 0.0528(5) 0.9440(3) 0.0436(11) Uani 1 1 d . . . . .
F25 F 0.62489(16) 0.1309(6) 0.4846(3) 0.0588(14) Uani 1 1 d . . . . .
F4 F 0.70403(12) 0.3239(6) 0.5548(3) 0.0544(14) Uani 1 1 d . . . . .
F20A F 0.6340(4) -0.2369(15) 0.5691(14) 0.047(4) Uani 0.68 1 d D . P A 1
F15 F 0.81930(13) -0.0833(6) 0.9149(3) 0.0549(13) Uani 1 1 d . . . . .
F31 F 0.61080(14) 0.2487(8) 0.6349(4) 0.0711(19) Uani 1 1 d . . . . .
F32 F 0.64210(16) 0.4187(8) 0.6104(3) 0.0642(16) Uani 1 1 d . . . . .
F29 F 0.64693(18) 0.1287(5) 0.7763(5) 0.0673(17) Uani 1 1 d . . . . .
F6 F 0.74591(15) 0.4558(7) 0.5488(4) 0.0690(19) Uani 1 1 d . . . . .
F2 F 0.76582(17) 0.4590(6) 0.7865(4) 0.0596(15) Uani 1 1 d . . . . .
F27A F 0.6708(3) 0.0631(13) 0.4642(6) 0.048(3) Uani 0.68 1 d . . P B 1
F23A F 0.6936(3) -0.2028(12) 0.5290(6) 0.046(3) Uani 0.68 1 d . . P C 1
F35 F 0.67265(19) 0.5869(5) 0.7327(4) 0.0638(15) Uani 1 1 d . . . . .
F28 F 0.67201(19) 0.2754(7) 0.8770(3) 0.0678(17) Uani 1 1 d . . . . .
F34 F 0.65010(18) 0.5335(7) 0.8200(4) 0.0776(19) Uani 1 1 d . . . . .
F5 F 0.75150(16) 0.2337(7) 0.5458(3) 0.0574(14) Uani 1 1 d . . . . .
F3 F 0.72266(17) 0.5186(5) 0.6697(5) 0.0702(18) Uani 1 1 d . . . . .
F30 F 0.61331(18) 0.2919(7) 0.7840(5) 0.0706(18) Uani 1 1 d . . . . .
F1 F 0.78000(19) 0.5671(5) 0.7023(5) 0.0718(19) Uani 1 1 d . . . . .
F22A F 0.7125(3) -0.1933(9) 0.6574(5) 0.050(2) Uani 0.68 1 d . . P C 1
C4 C 0.57914(16) 1.0471(7) 0.8341(4) 0.0282(14) Uani 1 1 d . . . . .
F26A F 0.6273(4) -0.0824(18) 0.4414(9) 0.051(3) Uani 0.68 1 d . . P B 1
C11 C 0.40970(16) 0.3990(6) 0.6274(3) 0.0225(12) Uani 1 1 d . . . . .
F33 F 0.60503(16) 0.4671(9) 0.6628(4) 0.083(2) Uani 1 1 d . . . . .
C18 C 0.35116(18) 0.5517(7) 0.5753(4) 0.0283(13) Uani 1 1 d . . . . .
H18A H 0.328216 0.555123 0.582105 0.042 Uiso 1 1 calc R U . . .
H18B H 0.345018 0.540530 0.517889 0.042 Uiso 1 1 calc R U . . .
H18C H 0.365085 0.637153 0.595321 0.042 Uiso 1 1 calc R U . . .
C13 C 0.36394(16) 0.3289(6) 0.6643(3) 0.0213(11) Uani 1 1 d . . . . .
C15 C 0.42170(16) 0.2735(7) 0.6727(4) 0.0255(12) Uani 1 1 d . . . . .
C12 C 0.37424(16) 0.4331(6) 0.6218(3) 0.0220(11) Uani 1 1 d . . . . .
C2 C 0.62542(17) 1.0377(8) 0.9633(4) 0.0302(14) Uani 1 1 d . . . . .
C17 C 0.42889(19) 0.4693(9) 0.5841(4) 0.0342(15) Uani 1 1 d . . . . .
H17A H 0.420646 0.565045 0.573693 0.051 Uiso 1 1 calc R U . . .
H17B H 0.422819 0.422432 0.532736 0.051 Uiso 1 1 calc R U . . .
H17C H 0.455795 0.466424 0.617508 0.051 Uiso 1 1 calc R U . . .
C3 C 0.59588(18) 1.1179(7) 0.9094(4) 0.0276(13) Uani 1 1 d . . . . .
C27 C 0.79367(19) -0.0069(8) 0.8565(4) 0.0334(15) Uani 1 1 d . . . . .
C25 C 0.75487(18) -0.0110(6) 0.8575(4) 0.0239(12) Uani 1 1 d . . . . .
C24 C 0.80313(19) 0.3074(8) 0.6981(4) 0.0320(14) Uani 1 1 d . . . . .
C8 C 0.5858(3) 1.2577(9) 0.9265(7) 0.054(2) Uani 1 1 d . . . . .
H8A H 0.558915 1.270612 0.897114 0.082 Uiso 1 1 calc R U . . .
H8B H 0.598530 1.327028 0.908962 0.082 Uiso 1 1 calc R U . . .
H8C H 0.593465 1.267344 0.984599 0.082 Uiso 1 1 calc R U . . .
C1 C 0.62767(17) 0.9168(7) 0.9234(4) 0.0300(13) Uani 1 1 d . . . . .
C16 C 0.4561(2) 0.1962(8) 0.6857(5) 0.0375(16) Uani 1 1 d . . . . .
H16A H 0.475476 0.261102 0.689310 0.056 Uiso 1 1 calc R U . . .
H16B H 0.450701 0.133422 0.640334 0.056 Uiso 1 1 calc R U . . .
H16C H 0.464659 0.143500 0.736000 0.056 Uiso 1 1 calc R U . . .
C28 C 0.7461(2) -0.1620(7) 0.8717(4) 0.0349(15) Uani 1 1 d . . . . .
F21A F 0.6072(2) -0.0508(10) 0.5757(6) 0.0543(19) Uani 0.68 1 d D . P A 1
C26 C 0.7566(2) 0.0816(8) 0.9276(4) 0.0300(14) Uani 1 1 d . . . . .
C33 C 0.66129(18) 0.3518(7) 0.7463(4) 0.0269(13) Uani 1 1 d . . . . .
C19 C 0.32716(18) 0.3174(8) 0.6666(4) 0.0329(14) Uani 1 1 d . . . . .
H19A H 0.330354 0.271141 0.716490 0.049 Uiso 1 1 calc R U . . .
H19B H 0.310086 0.264196 0.619920 0.049 Uiso 1 1 calc R U . . .
H19C H 0.316919 0.409467 0.664819 0.049 Uiso 1 1 calc R U . . .
C14 C 0.39352(18) 0.2308(6) 0.6954(3) 0.0235(12) Uani 1 1 d . . . . .
C5 C 0.59891(19) 0.9206(8) 0.8437(4) 0.0316(14) Uani 1 1 d . . . . .
C9 C 0.5480(2) 1.0974(11) 0.7582(5) 0.051(2) Uani 1 1 d . . . . .
H9A H 0.531936 1.020020 0.729716 0.076 Uiso 1 1 calc R U . . .
H9B H 0.558062 1.139390 0.723534 0.076 Uiso 1 1 calc R U . . .
H9C H 0.533500 1.165674 0.771371 0.076 Uiso 1 1 calc R U . . .
C20 C 0.3933(2) 0.0986(7) 0.7380(5) 0.0382(16) Uani 1 1 d . . . . .
H20A H 0.418839 0.073647 0.775132 0.057 Uiso 1 1 calc R U . . .
H20B H 0.382336 0.025381 0.697941 0.057 Uiso 1 1 calc R U . . .
H20C H 0.378631 0.110730 0.768410 0.057 Uiso 1 1 calc R U . . .
C21 C 0.76166(17) 0.3307(6) 0.6730(4) 0.0239(12) Uani 1 1 d . . . . .
B1 B 0.4991(2) 0.6671(8) 0.7762(4) 0.0260(13) Uani 1 1 d . . . . .
C22 C 0.7571(2) 0.4711(8) 0.7076(6) 0.047(2) Uani 1 1 d . . . . .
C7 C 0.6525(3) 1.0805(11) 1.0474(5) 0.055(2) Uani 1 1 d . . . . .
H7A H 0.639129 1.130100 1.073115 0.082 Uiso 1 1 calc R U . . .
H7B H 0.671477 1.140480 1.044419 0.082 Uiso 1 1 calc R U . . .
H7C H 0.664297 0.998803 1.079386 0.082 Uiso 1 1 calc R U . . .
C10 C 0.5926(3) 0.8217(11) 0.7769(6) 0.054(2) Uani 1 1 d . . . . .
H10A H 0.606275 0.852512 0.746685 0.081 Uiso 1 1 calc R U . . .
H10B H 0.566051 0.817243 0.740446 0.081 Uiso 1 1 calc R U . . .
H10C H 0.601464 0.730453 0.799601 0.081 Uiso 1 1 calc R U . . .
C6 C 0.6568(2) 0.8089(11) 0.9569(7) 0.060(3) Uani 1 1 d . . . . .
H6A H 0.645918 0.718920 0.935956 0.091 Uiso 1 1 calc R U . . .
H6B H 0.667096 0.808731 1.015968 0.091 Uiso 1 1 calc R U . . .
H6C H 0.676709 0.828097 0.940781 0.091 Uiso 1 1 calc R U . . .
C23 C 0.7406(2) 0.3371(10) 0.5788(5) 0.046(2) Uani 1 1 d . . . . .
C35 C 0.6290(3) 0.3705(12) 0.6619(6) 0.060(2) Uani 1 1 d . . . . .
C34 C 0.6489(3) 0.2613(10) 0.7987(6) 0.054(2) Uani 1 1 d . . . . .
C30A C 0.6398(3) -0.1133(12) 0.6015(6) 0.042(3) Uani 0.68 1 d D . P A 1
C32A C 0.6475(4) 0.0216(13) 0.4924(6) 0.040(3) Uani 0.68 1 d . . P B 1
C31A C 0.7012(3) -0.1191(11) 0.5911(7) 0.033(2) Uani 0.68 1 d . . P C 1
C36 C 0.6731(3) 0.4920(10) 0.7880(7) 0.059(2) Uani 1 1 d . . . . .
O3 O 0.67779(12) 0.0866(4) 0.6278(2) 0.0225(8) Uani 1 1 d . U . . .
C29 C 0.6672(2) -0.0252(7) 0.5805(4) 0.0290(13) Uani 1 1 d . U . . .
C31B C 0.6926(8) -0.050(3) 0.5416(16) 0.043(4) Uani 0.32 1 d . U P A 2
F22B F 0.6876(7) 0.049(3) 0.4826(15) 0.050(5) Uani 0.32 1 d . U P A 2
F23B F 0.6858(10) -0.169(3) 0.5039(17) 0.055(6) Uani 0.32 1 d . U P A 2
F24 F 0.72871(14) -0.0404(5) 0.5962(3) 0.0499(12) Uani 1 1 d . U . . .
C30B C 0.6623(6) -0.149(2) 0.6218(11) 0.033(3) Uani 0.32 1 d D U P A 2
F19 F 0.65173(16) -0.1238(5) 0.6794(3) 0.0485(12) Uani 1 1 d D U . . .
F20B F 0.6958(5) -0.2014(18) 0.6656(11) 0.043(4) Uani 0.32 1 d D U P A 2
F21B F 0.6437(10) -0.254(3) 0.577(3) 0.040(6) Uani 0.32 1 d D U P A 2
C32B C 0.6252(9) 0.019(3) 0.5075(16) 0.052(5) Uani 0.32 1 d . U P A 2
F26B F 0.6011(5) 0.002(2) 0.5354(12) 0.056(4) Uani 0.32 1 d . U P A 2
F27B F 0.6168(9) -0.069(5) 0.450(2) 0.058(7) Uani 0.32 1 d . U P A 2

loop_
_atom_site_aniso_label
_atom_site_aniso_U_11
_atom_site_aniso_U_22
_atom_site_aniso_U_33
_atom_site_aniso_U_23
_atom_site_aniso_U_13
_atom_site_aniso_U_12
Br1 0.0396(4) 0.0264(3) 0.0276(3) 0.0044(3) 0.0066(3) -0.0061(3)
Br2 0.0327(3) 0.0277(3) 0.0512(4) -0.0067(3) 0.0197(3) -0.0013(3)
Fe2 0.0190(4) 0.0155(4) 0.0175(4) -0.0004(3) 0.0056(3) -0.0017(3)
Fe1 0.0175(4) 0.0227(4) 0.0183(4) 0.0013(4) 0.0068(3) -0.0041(4)
P1 0.0209(7) 0.0241(8) 0.0240(7) 0.0001(6) 0.0062(5) -0.0055(6)
P6 0.0212(7) 0.0194(7) 0.0248(7) 0.0011(6) 0.0057(5) -0.0034(5)
P7 0.0270(7) 0.0214(7) 0.0302(7) -0.0046(6) 0.0104(6) 0.0007(6)
P10 0.0276(8) 0.0264(8) 0.0265(7) 0.0070(6) 0.0029(6) -0.0009(6)
P5 0.0248(7) 0.0315(8) 0.0366(8) -0.0075(7) 0.0172(6) -0.0046(6)
P9 0.0416(9) 0.0377(10) 0.0238(7) 0.0041(7) 0.0120(7) -0.0103(8)
Al1 0.0213(7) 0.0130(7) 0.0166(7) -0.0009(6) 0.0095(6) -0.0020(6)
P8 0.0331(8) 0.0357(9) 0.0316(8) -0.0100(7) 0.0184(7) -0.0070(7)
P4 0.0444(10) 0.0559(12) 0.0359(9) -0.0212(9) 0.0285(8) -0.0237(9)
P2 0.0311(8) 0.0369(10) 0.0353(8) 0.0158(8) 0.0019(7) -0.0053(7)
P3 0.0454(11) 0.0654(14) 0.0199(7) 0.0065(8) 0.0050(7) -0.0276(10)
F13 0.031(2) 0.044(2) 0.039(2) 0.0072(18) 0.0153(17) -0.0063(18)
F12 0.049(2) 0.0246(19) 0.0320(19) -0.0044(16) 0.0169(17) -0.0056(17)
F10 0.051(2) 0.046(3) 0.0217(18) 0.0002(17) 0.0059(17) -0.010(2)
O1 0.0248(19) 0.016(2) 0.026(2) -0.0003(16) 0.0130(16) -0.0027(16)
F7 0.038(2) 0.059(3) 0.055(3) 0.012(2) 0.030(2) -0.010(2)
F18 0.052(3) 0.030(2) 0.040(2) 0.0008(17) 0.0186(19) -0.0143(19)
O2 0.032(2) 0.020(2) 0.0182(18) 0.0014(16) 0.0102(16) -0.0033(18)
F9 0.028(2) 0.075(4) 0.040(2) 0.003(2) 0.0026(18) -0.015(2)
F16 0.068(3) 0.038(2) 0.032(2) 0.0203(19) 0.013(2) -0.001(2)
F8 0.041(2) 0.039(2) 0.067(3) 0.005(2) 0.034(2) 0.0110(19)
F17 0.075(3) 0.0204(19) 0.048(2) 0.0014(18) 0.027(2) 0.009(2)
O4 0.026(2) 0.021(2) 0.0256(19) -0.0055(17) 0.0132(16) -0.0019(17)
F14 0.051(3) 0.051(3) 0.050(2) -0.005(2) 0.034(2) 0.005(2)
F36 0.048(3) 0.059(3) 0.050(3) -0.033(2) 0.020(2) -0.008(2)
F11 0.056(3) 0.049(3) 0.042(2) -0.012(2) 0.036(2) -0.014(2)
F25 0.065(3) 0.050(3) 0.035(2) 0.003(2) -0.002(2) 0.002(3)
F4 0.028(2) 0.069(3) 0.051(3) 0.029(2) 0.0035(19) -0.009(2)
F20A 0.057(8) 0.025(6) 0.061(8) -0.012(5) 0.027(7) -0.019(5)
F15 0.038(2) 0.062(3) 0.057(3) 0.027(3) 0.014(2) 0.019(2)
F31 0.030(2) 0.089(5) 0.082(4) -0.045(4) 0.013(2) -0.010(3)
F32 0.059(3) 0.100(5) 0.033(2) 0.026(3) 0.020(2) 0.019(3)
F29 0.082(4) 0.030(3) 0.124(5) 0.001(3) 0.076(4) -0.010(2)
F6 0.050(3) 0.074(4) 0.070(3) 0.049(3) 0.014(2) -0.013(3)
F2 0.071(3) 0.043(3) 0.087(4) -0.036(3) 0.055(3) -0.026(3)
F27A 0.076(7) 0.046(5) 0.025(4) -0.004(3) 0.025(5) -0.014(6)
F23A 0.057(6) 0.039(6) 0.043(6) -0.025(4) 0.024(5) -0.001(4)
F35 0.096(4) 0.020(2) 0.096(4) 0.010(2) 0.061(4) 0.006(3)
F28 0.089(4) 0.089(5) 0.046(3) 0.024(3) 0.049(3) 0.025(4)
F34 0.074(4) 0.066(4) 0.106(5) -0.039(4) 0.052(4) 0.013(3)
F5 0.070(3) 0.080(4) 0.033(2) -0.011(2) 0.032(2) -0.023(3)
F3 0.064(3) 0.027(2) 0.142(6) 0.024(3) 0.066(4) 0.016(2)
F30 0.075(4) 0.058(3) 0.122(5) 0.001(3) 0.084(4) -0.003(3)
F1 0.084(4) 0.024(2) 0.140(6) -0.017(3) 0.080(4) -0.025(3)
F22A 0.069(6) 0.029(4) 0.043(4) -0.001(3) 0.017(4) 0.015(4)
C4 0.022(3) 0.038(4) 0.029(3) 0.014(3) 0.015(2) -0.002(3)
F26A 0.071(9) 0.047(6) 0.021(4) -0.010(4) 0.007(5) -0.012(6)
C11 0.024(3) 0.019(3) 0.021(3) -0.003(2) 0.007(2) 0.000(2)
F33 0.047(3) 0.121(6) 0.079(4) 0.024(4) 0.025(3) 0.049(4)
C18 0.028(3) 0.025(3) 0.024(3) 0.000(2) 0.004(2) 0.007(2)
C13 0.018(3) 0.018(3) 0.022(3) -0.005(2) 0.004(2) -0.006(2)
C15 0.022(3) 0.023(3) 0.026(3) -0.003(2) 0.005(2) 0.004(2)
C12 0.021(3) 0.021(3) 0.018(2) -0.002(2) 0.004(2) -0.002(2)
C2 0.022(3) 0.035(4) 0.033(3) 0.001(3) 0.012(2) -0.012(3)
C17 0.032(3) 0.049(4) 0.026(3) -0.005(3) 0.016(3) -0.011(3)
C3 0.030(3) 0.028(3) 0.035(3) 0.005(3) 0.023(3) -0.003(2)
C27 0.031(3) 0.037(4) 0.032(3) 0.008(3) 0.013(3) 0.010(3)
C25 0.031(3) 0.020(3) 0.020(3) 0.004(2) 0.011(2) -0.001(2)
C24 0.031(3) 0.031(3) 0.039(3) -0.001(3) 0.019(3) -0.003(3)
C8 0.070(6) 0.035(4) 0.088(7) 0.005(4) 0.061(6) 0.005(4)
C1 0.019(3) 0.027(3) 0.045(4) 0.010(3) 0.016(3) 0.003(2)
C16 0.033(3) 0.036(4) 0.042(4) -0.001(3) 0.014(3) 0.013(3)
C28 0.052(4) 0.023(3) 0.030(3) 0.004(3) 0.019(3) -0.002(3)
F21A 0.035(4) 0.056(5) 0.067(5) -0.006(4) 0.018(4) -0.018(4)
C26 0.037(3) 0.031(3) 0.019(3) 0.000(2) 0.010(2) -0.007(3)
C33 0.032(3) 0.023(3) 0.035(3) 0.000(3) 0.023(3) 0.004(2)
C19 0.024(3) 0.037(4) 0.039(3) -0.008(3) 0.015(3) -0.011(3)
C14 0.036(3) 0.010(3) 0.023(3) -0.001(2) 0.011(2) -0.004(2)
C5 0.037(3) 0.033(4) 0.037(3) -0.001(3) 0.027(3) -0.009(3)
C9 0.030(4) 0.076(6) 0.036(4) 0.028(4) 0.004(3) -0.008(4)
C20 0.053(4) 0.018(3) 0.039(4) 0.006(3) 0.015(3) -0.004(3)
C21 0.024(3) 0.019(3) 0.030(3) 0.003(2) 0.012(2) -0.004(2)
B1 0.026(3) 0.021(3) 0.027(3) -0.001(3) 0.007(3) -0.005(3)
C22 0.045(4) 0.021(4) 0.087(7) -0.008(4) 0.040(4) -0.006(3)
C7 0.050(5) 0.071(6) 0.034(4) -0.005(4) 0.009(3) -0.041(5)
C10 0.067(6) 0.058(6) 0.059(5) -0.024(4) 0.049(5) -0.027(5)
C6 0.037(4) 0.053(5) 0.099(7) 0.037(5) 0.037(5) 0.025(4)
C23 0.033(4) 0.056(5) 0.038(4) 0.024(4) 0.005(3) -0.013(3)
C35 0.052(5) 0.067(6) 0.062(6) -0.001(5) 0.025(5) 0.014(5)
C34 0.063(5) 0.046(5) 0.069(6) 0.005(4) 0.044(5) 0.005(4)
C30A 0.046(7) 0.038(6) 0.049(7) -0.007(5) 0.027(6) -0.017(5)
C32A 0.061(7) 0.031(5) 0.022(4) -0.004(4) 0.011(5) -0.008(5)
C31A 0.038(5) 0.022(5) 0.040(6) -0.020(5) 0.016(4) -0.002(4)
C36 0.071(6) 0.043(5) 0.081(7) -0.008(5) 0.050(6) 0.003(4)
O3 0.027(2) 0.017(2) 0.0210(18) -0.0073(16) 0.0079(16) -0.0036(16)
C29 0.040(3) 0.021(3) 0.026(3) -0.006(2) 0.014(2) -0.010(2)
C31B 0.062(8) 0.035(7) 0.042(7) -0.014(6) 0.032(6) -0.015(6)
F22B 0.081(12) 0.046(9) 0.040(10) -0.011(8) 0.042(9) -0.024(10)
F23B 0.075(12) 0.044(11) 0.053(12) -0.019(9) 0.032(9) -0.009(9)
F24 0.046(2) 0.044(3) 0.068(3) -0.024(2) 0.032(2) -0.011(2)
C30B 0.053(7) 0.022(6) 0.035(6) -0.013(5) 0.029(6) -0.010(6)
F19 0.082(3) 0.035(2) 0.049(2) -0.007(2) 0.048(3) -0.020(2)
F20B 0.061(9) 0.021(6) 0.042(7) 0.001(6) 0.018(7) -0.001(7)
F21B 0.058(13) 0.027(9) 0.036(9) -0.008(7) 0.020(9) -0.012(9)
C32B 0.051(8) 0.050(8) 0.035(7) -0.015(7) 0.002(7) -0.013(8)
F26B 0.040(8) 0.058(10) 0.052(8) 0.000(8) 0.003(7) -0.018(7)
F27B 0.063(13) 0.061(11) 0.031(10) -0.026(8) 0.004(9) -0.018(11)

loop_
_atom_type_symbol
_atom_type_description
_atom_type_scat_dispersion_real
_atom_type_scat_dispersion_imag
_atom_type_scat_source
Al Al 0.2130 0.2455 'International Tables Vol C Tables 4.2.6.8 and 6.1.1.4'
B B 0.0090 0.0039 'International Tables Vol C Tables 4.2.6.8 and 6.1.1.4'
Br Br -0.6763 1.2805 'International Tables Vol C Tables 4.2.6.8 and 6.1.1.4'
C C 0.0181 0.0091 'International Tables Vol C Tables 4.2.6.8 and 6.1.1.4'
F F 0.0727 0.0534 'International Tables Vol C Tables 4.2.6.8 and 6.1.1.4'
Fe Fe -1.1336 3.1974 'International Tables Vol C Tables 4.2.6.8 and 6.1.1.4'
H H 0.0000 0.0000 'International Tables Vol C Tables 4.2.6.8 and 6.1.1.4'
O O 0.0492 0.0322 'International Tables Vol C Tables 4.2.6.8 and 6.1.1.4'
P P 0.2955 0.4335 'International Tables Vol C Tables 4.2.6.8 and 6.1.1.4'

loop_
_exptl_crystal_face_index_h
_exptl_crystal_face_index_k
_exptl_crystal_face_index_l
_exptl_crystal_face_perp_dist
-14 0 12 0.0553
14 0 -12 0.0553
0 6 -1 0.1725
0 -6 1 0.1725
-22 -1 10 0.0704
24 0 -1 0.0286
-24 0 1 0.0541
16 1 -11 0.0529
19 1 3 0.0248
-23 -2 1 0.0473
-5 0 -9 0.0638
23 1 0 0.0116
24 2 -1 0.0068
-9 -1 12 0.0688
1 -5 -6 0.1431

loop_
_geom_angle_atom_site_label_1
_geom_angle_atom_site_label_2
_geom_angle_atom_site_label_3
_geom_angle
_geom_angle_site_symmetry_1
_geom_angle_site_symmetry_3
_geom_angle_publ_flag
P6 Fe2 P7 53.59(6) . . ?
P6 Fe2 P10 53.34(6) . . ?
P6 Fe2 P9 88.35(7) . . ?
P6 Fe2 P8 88.74(6) . . ?
P7 Fe2 P10 96.91(7) . . ?
P9 Fe2 P7 93.12(7) . . ?
P9 Fe2 P10 52.36(7) . . ?
P8 Fe2 P7 52.53(6) . . ?
P8 Fe2 P10 93.32(7) . . ?
P8 Fe2 P9 52.80(7) . . ?
C11 Fe2 P6 103.91(17) . . ?
C11 Fe2 P7 109.88(18) . . ?
C11 Fe2 P10 120.62(17) . . ?
C11 Fe2 P9 156.96(18) . . ?
C11 Fe2 P8 144.91(17) . . ?
C11 Fe2 C13 66.3(2) . . ?
C11 Fe2 C12 39.0(2) . . ?
C13 Fe2 P6 163.50(17) . . ?
C13 Fe2 P7 115.55(17) . . ?
C13 Fe2 P10 142.82(17) . . ?
C13 Fe2 P9 105.57(17) . . ?
C13 Fe2 P8 92.68(17) . . ?
C13 Fe2 C12 39.8(2) . . ?
C15 Fe2 P6 115.44(18) . . ?
C15 Fe2 P7 148.61(19) . . ?
C15 Fe2 P10 95.50(16) . . ?
C15 Fe2 P9 117.14(19) . . ?
C15 Fe2 P8 154.70(19) . . ?
C15 Fe2 C11 40.0(2) . . ?
C15 Fe2 C13 66.4(2) . . ?
C15 Fe2 C12 66.3(2) . . ?
C15 Fe2 C14 39.6(3) . . ?
C12 Fe2 P6 124.42(17) . . ?
C12 Fe2 P7 94.86(18) . . ?
C12 Fe2 P10 159.47(18) . . ?
C12 Fe2 P9 143.55(17) . . ?
C12 Fe2 P8 107.19(17) . . ?
C14 Fe2 P6 150.81(19) . . ?
C14 Fe2 P7 155.02(19) . . ?
C14 Fe2 P10 105.99(18) . . ?
C14 Fe2 P9 93.08(17) . . ?
C14 Fe2 P8 115.11(19) . . ?
C14 Fe2 C11 66.7(2) . . ?
C14 Fe2 C13 39.6(2) . . ?
C14 Fe2 C12 66.6(2) . . ?
P1 Fe1 P5 53.43(6) . . ?
P1 Fe1 P4 88.68(7) . . ?
P1 Fe1 P2 52.99(6) . . ?
P1 Fe1 P3 88.67(7) . . ?
P5 Fe1 P2 96.13(7) . . ?
P4 Fe1 P5 52.27(7) . . ?
P4 Fe1 P2 92.94(8) . . ?
P4 Fe1 P3 52.90(9) . . ?
P3 Fe1 P5 93.02(8) . . ?
P3 Fe1 P2 52.46(8) . . ?
C4 Fe1 P1 112.81(19) . . ?
C4 Fe1 P5 97.72(17) . . ?
C4 Fe1 P4 121.9(2) . . ?
C4 Fe1 P2 143.6(2) . . ?
C4 Fe1 P3 158.4(2) . . ?
C4 Fe1 C1 66.3(2) . . ?
C2 Fe1 P1 167.2(2) . . ?
C2 Fe1 P5 138.8(2) . . ?
C2 Fe1 P4 102.7(2) . . ?
C2 Fe1 P2 119.7(2) . . ?
C2 Fe1 P3 93.62(19) . . ?
C2 Fe1 C4 66.1(2) . . ?
C2 Fe1 C1 39.2(3) . . ?
C3 Fe1 P1 147.0(2) . . ?
C3 Fe1 P5 104.28(19) . . ?
C3 Fe1 P4 94.70(19) . . ?
C3 Fe1 P2 158.69(19) . . ?
C3 Fe1 P3 119.3(2) . . ?
C3 Fe1 C4 39.7(3) . . ?
C3 Fe1 C2 39.1(3) . . ?
C3 Fe1 C1 66.0(3) . . ?
C1 Fe1 P1 128.1(2) . . ?
C1 Fe1 P5 163.66(19) . . ?
C1 Fe1 P4 138.4(2) . . ?
C1 Fe1 P2 95.46(19) . . ?
C1 Fe1 P3 103.2(2) . . ?
C5 Fe1 P1 104.4(2) . . ?
C5 Fe1 P5 125.5(2) . . ?
C5 Fe1 P4 160.7(2) . . ?
C5 Fe1 P2 106.2(2) . . ?
C5 Fe1 P3 139.7(2) . . ?
C5 Fe1 C4 39.9(3) . . ?
C5 Fe1 C2 66.1(3) . . ?
C5 Fe1 C3 66.6(3) . . ?
C5 Fe1 C1 39.4(3) . . ?
P5 P1 Fe1 65.88(7) . . ?
P2 P1 Fe1 66.42(7) . . ?
P2 P1 P5 116.33(10) . . ?
B1 P1 Fe1 139.1(2) . . ?
B1 P1 P5 120.2(2) . . ?
B1 P1 P2 123.5(2) . . ?
P7 P6 Fe2 65.96(6) . . ?
P10 P6 Fe2 66.31(6) . . ?
P10 P6 P7 116.83(10) . . ?
B1 P6 Fe2 137.4(2) . . ?
B1 P6 P7 121.1(2) . . ?
B1 P6 P10 122.0(2) . . ?
P6 P7 Fe2 60.46(6) . . ?
P6 P7 P8 101.17(10) . . ?
P8 P7 Fe2 63.53(7) . . ?
P6 P10 Fe2 60.36(6) . . ?
P6 P10 P9 101.03(10) . . ?
P9 P10 Fe2 63.57(7) . . ?
P1 P5 Fe1 60.69(6) . . ?
P4 P5 Fe1 63.47(7) . . ?
P4 P5 P1 101.59(11) . . ?
P10 P9 Fe2 64.07(7) . . ?
P10 P9 P8 110.42(10) . . ?
P8 P9 Fe2 63.43(7) . . ?
O2 Al1 O1 107.3(2) . . ?
O2 Al1 O3 106.6(2) . . ?
O4 Al1 O1 107.4(2) . . ?
O4 Al1 O2 114.2(2) . . ?
O4 Al1 O3 107.8(2) . . ?
O3 Al1 O1 113.7(2) . . ?
P7 P8 Fe2 63.94(7) . . ?
P7 P8 P9 110.11(10) . . ?
P9 P8 Fe2 63.76(7) . . ?
P5 P4 Fe1 64.26(7) . . ?
P5 P4 P3 110.30(12) . . ?
P3 P4 Fe1 63.65(8) . . ?
P1 P2 Fe1 60.59(7) . . ?
P1 P2 P3 101.56(12) . . ?
P3 P2 Fe1 63.19(8) . . ?
P4 P3 Fe1 63.45(7) . . ?
P2 P3 Fe1 64.36(7) . . ?
P2 P3 P4 109.92(10) . . ?
C21 O1 Al1 146.6(4) . . ?
C25 O2 Al1 148.2(4) . . ?
C33 O4 Al1 150.6(4) . . ?
C3 C4 Fe1 69.9(3) . . ?
C3 C4 C5 107.3(6) . . ?
C3 C4 C9 126.7(7) . . ?
C5 C4 Fe1 69.7(3) . . ?
C5 C4 C9 126.0(7) . . ?
C9 C4 Fe1 127.6(5) . . ?
C15 C11 Fe2 69.6(3) . . ?
C15 C11 C17 125.4(6) . . ?
C12 C11 Fe2 71.2(3) . . ?
C12 C11 C15 108.2(5) . . ?
C12 C11 C17 125.9(6) . . ?
C17 C11 Fe2 131.4(4) . . ?
H18A C18 H18B 109.5 . . ?
H18A C18 H18C 109.5 . . ?
H18B C18 H18C 109.5 . . ?
C12 C18 H18A 109.5 . . ?
C12 C18 H18B 109.5 . . ?
C12 C18 H18C 109.5 . . ?
C12 C13 Fe2 70.4(3) . . ?
C12 C13 C19 125.7(6) . . ?
C19 C13 Fe2 130.7(4) . . ?
C14 C13 Fe2 69.7(3) . . ?
C14 C13 C12 107.7(5) . . ?
C14 C13 C19 126.2(6) . . ?
C11 C15 Fe2 70.4(3) . . ?
C11 C15 C16 124.9(6) . . ?
C16 C15 Fe2 129.3(5) . . ?
C14 C15 Fe2 70.4(3) . . ?
C14 C15 C11 108.1(5) . . ?
C14 C15 C16 126.7(6) . . ?
C11 C12 Fe2 69.8(3) . . ?
C11 C12 C18 125.0(6) . . ?
C11 C12 C13 108.0(5) . . ?
C18 C12 Fe2 128.7(4) . . ?
C13 C12 Fe2 69.8(3) . . ?
C13 C12 C18 127.0(6) . . ?
C3 C2 Fe1 70.4(4) . . ?
C3 C2 C1 108.8(6) . . ?
C3 C2 C7 125.2(8) . . ?
C1 C2 Fe1 70.8(4) . . ?
C1 C2 C7 125.7(8) . . ?
C7 C2 Fe1 129.2(5) . . ?
C11 C17 H17A 109.5 . . ?
C11 C17 H17B 109.5 . . ?
C11 C17 H17C 109.5 . . ?
H17A C17 H17B 109.5 . . ?
H17A C17 H17C 109.5 . . ?
H17B C17 H17C 109.5 . . ?
C4 C3 Fe1 70.4(4) . . ?
C4 C3 C8 126.2(7) . . ?
C2 C3 Fe1 70.5(4) . . ?
C2 C3 C4 108.1(6) . . ?
C2 C3 C8 125.5(8) . . ?
C8 C3 Fe1 128.2(5) . . ?
F13 C27 F14 107.3(6) . . ?
F13 C27 F15 107.1(6) . . ?
F13 C27 C25 112.0(6) . . ?
F14 C27 C25 110.2(6) . . ?
F15 C27 F14 106.8(6) . . ?
F15 C27 C25 113.1(6) . . ?
O2 C25 C27 110.1(5) . . ?
O2 C25 C28 108.6(5) . . ?
O2 C25 C26 111.2(5) . . ?
C28 C25 C27 108.8(6) . . ?
C26 C25 C27 108.1(5) . . ?
C26 C25 C28 110.0(5) . . ?
F7 C24 F8 106.5(6) . . ?
F7 C24 C21 113.3(6) . . ?
F9 C24 F7 108.2(6) . . ?
F9 C24 F8 106.4(6) . . ?
F9 C24 C21 112.4(6) . . ?
F8 C24 C21 109.6(6) . . ?
C3 C8 H8A 109.5 . . ?
C3 C8 H8B 109.5 . . ?
C3 C8 H8C 109.5 . . ?
H8A C8 H8B 109.5 . . ?
H8A C8 H8C 109.5 . . ?
H8B C8 H8C 109.5 . . ?
C2 C1 Fe1 70.0(4) . . ?
C2 C1 C5 108.0(6) . . ?
C2 C1 C6 126.2(8) . . ?
C5 C1 Fe1 69.8(3) . . ?
C5 C1 C6 125.7(8) . . ?
C6 C1 Fe1 129.2(5) . . ?
C15 C16 H16A 109.5 . . ?
C15 C16 H16B 109.5 . . ?
C15 C16 H16C 109.5 . . ?
H16A C16 H16B 109.5 . . ?
H16A C16 H16C 109.5 . . ?
H16B C16 H16C 109.5 . . ?
F18 C28 F16 108.0(6) . . ?
F18 C28 F17 107.3(6) . . ?
F18 C28 C25 110.1(6) . . ?
F16 C28 C25 112.2(6) . . ?
F17 C28 F16 107.8(6) . . ?
F17 C28 C25 111.2(6) . . ?
F12 C26 F10 108.9(6) . . ?
F12 C26 F11 107.7(6) . . ?
F12 C26 C25 110.8(5) . . ?
F10 C26 F11 106.7(5) . . ?
F10 C26 C25 113.1(6) . . ?
F11 C26 C25 109.5(5) . . ?
O4 C33 C35 110.7(6) . . ?
O4 C33 C34 110.2(6) . . ?
O4 C33 C36 108.1(6) . . ?
C35 C33 C34 110.0(7) . . ?
C35 C33 C36 109.8(8) . . ?
C36 C33 C34 107.9(7) . . ?
C13 C19 H19A 109.5 . . ?
C13 C19 H19B 109.5 . . ?
C13 C19 H19C 109.5 . . ?
H19A C19 H19B 109.5 . . ?
H19A C19 H19C 109.5 . . ?
H19B C19 H19C 109.5 . . ?
C13 C14 Fe2 70.8(3) . . ?
C13 C14 C20 125.9(6) . . ?
C15 C14 Fe2 70.0(3) . . ?
C15 C14 C13 108.0(5) . . ?
C15 C14 C20 125.8(6) . . ?
C20 C14 Fe2 129.2(4) . . ?
C4 C5 Fe1 70.3(3) . . ?
C4 C5 C10 124.6(7) . . ?
C1 C5 Fe1 70.8(4) . . ?
C1 C5 C4 107.8(6) . . ?
C1 C5 C10 127.2(8) . . ?
C10 C5 Fe1 130.3(5) . . ?
C4 C9 H9A 109.5 . . ?
C4 C9 H9B 109.5 . . ?
C4 C9 H9C 109.5 . . ?
H9A C9 H9B 109.5 . . ?
H9A C9 H9C 109.5 . . ?
H9B C9 H9C 109.5 . . ?
C14 C20 H20A 109.5 . . ?
C14 C20 H20B 109.5 . . ?
C14 C20 H20C 109.5 . . ?
H20A C20 H20B 109.5 . . ?
H20A C20 H20C 109.5 . . ?
H20B C20 H20C 109.5 . . ?
O1 C21 C24 108.9(5) . . ?
O1 C21 C22 111.4(5) . . ?
O1 C21 C23 110.7(5) . . ?
C24 C21 C22 108.2(6) . . ?
C24 C21 C23 109.1(6) . . ?
C22 C21 C23 108.5(7) . . ?
Br1 B1 Br2 116.0(4) . . ?
Br1 B1 P1 109.4(4) . . ?
Br1 B1 P6 109.4(3) . . ?
P1 B1 Br2 110.2(3) . . ?
P1 B1 P6 100.9(3) . . ?
P6 B1 Br2 109.9(4) . . ?
F2 C22 F1 106.1(8) . . ?
F2 C22 C21 110.1(7) . . ?
F3 C22 F2 108.6(7) . . ?
F3 C22 F1 107.7(7) . . ?
F3 C22 C21 111.9(7) . . ?
F1 C22 C21 112.2(6) . . ?
C2 C7 H7A 109.5 . . ?
C2 C7 H7B 109.5 . . ?
C2 C7 H7C 109.5 . . ?
H7A C7 H7B 109.5 . . ?
H7A C7 H7C 109.5 . . ?
H7B C7 H7C 109.5 . . ?
C5 C10 H10A 109.5 . . ?
C5 C10 H10B 109.5 . . ?
C5 C10 H10C 109.5 . . ?
H10A C10 H10B 109.5 . . ?
H10A C10 H10C 109.5 . . ?
H10B C10 H10C 109.5 . . ?
C1 C6 H6A 109.5 . . ?
C1 C6 H6B 109.5 . . ?
C1 C6 H6C 109.5 . . ?
H6A C6 H6B 109.5 . . ?
H6A C6 H6C 109.5 . . ?
H6B C6 H6C 109.5 . . ?
F4 C23 F5 107.6(7) . . ?
F4 C23 C21 110.1(6) . . ?
F6 C23 F4 107.1(7) . . ?
F6 C23 F5 108.8(7) . . ?
F6 C23 C21 112.7(7) . . ?
F5 C23 C21 110.4(6) . . ?
F31 C35 C33 110.2(9) . . ?
F32 C35 F31 110.8(9) . . ?
F32 C35 C33 109.8(8) . . ?
F33 C35 F31 109.8(9) . . ?
F33 C35 F32 105.2(9) . . ?
F33 C35 C33 111.0(8) . . ?
F29 C34 F30 103.5(8) . . ?
F29 C34 C33 110.3(7) . . ?
F28 C34 F29 110.4(9) . . ?
F28 C34 F30 111.4(8) . . ?
F28 C34 C33 110.8(8) . . ?
F30 C34 C33 110.2(8) . . ?
F20A C30A F21A 107.7(11) . . ?
F20A C30A C29 113.1(13) . . ?
F21A C30A C29 110.2(9) . . ?
F19 C30A F20A 109.6(14) . . ?
F19 C30A F21A 105.1(9) . . ?
F19 C30A C29 110.8(8) . . ?
F25 C32A F26A 109.7(11) . . ?
F25 C32A C29 110.8(8) . . ?
F27A C32A F25 105.7(10) . . ?
F27A C32A F26A 105.4(11) . . ?
F27A C32A C29 112.6(10) . . ?
F26A C32A C29 112.3(11) . . ?
F23A C31A C29 112.9(9) . . ?
F22A C31A F23A 108.6(10) . . ?
F22A C31A C29 111.1(8) . . ?
F24 C31A F23A 106.8(10) . . ?
F24 C31A F22A 108.5(9) . . ?
F24 C31A C29 108.8(8) . . ?
F36 C36 F35 110.6(9) . . ?
F36 C36 F34 105.4(8) . . ?
F36 C36 C33 111.0(8) . . ?
F35 C36 C33 109.0(8) . . ?
F34 C36 F35 109.4(8) . . ?
F34 C36 C33 111.4(8) . . ?
C29 O3 Al1 146.6(4) . . ?
C30A C29 C31A 108.0(7) . . ?
C32A C29 C30A 109.5(8) . . ?
C32A C29 C31A 108.7(8) . . ?
O3 C29 C30A 110.0(6) . . ?
O3 C29 C32A 108.4(7) . . ?
O3 C29 C31A 112.2(6) . . ?
O3 C29 C31B 110.5(11) . . ?
O3 C29 C30B 113.6(8) . . ?
O3 C29 C32B 103.4(11) . . ?
C31B C29 C32B 108.0(17) . . ?
C30B C29 C31B 112.8(14) . . ?
C30B C29 C32B 108.0(15) . . ?
F22B C31B C29 111(2) . . ?
F23B C31B C29 111(2) . . ?
F23B C31B F22B 106(2) . . ?
F23B C31B F24 111(3) . . ?
F24 C31B C29 111.3(17) . . ?
F24 C31B F22B 106(2) . . ?
F19 C30B C29 115.0(14) . . ?
F19 C30B F20B 100.1(16) . . ?
F19 C30B F21B 111(3) . . ?
F20B C30B C29 107.3(15) . . ?
F21B C30B C29 118(3) . . ?
F21B C30B F20B 103(2) . . ?
F25 C32B C29 112(2) . . ?
F25 C32B F26B 112(3) . . ?
F25 C32B F27B 111(3) . . ?
F26B C32B C29 108(2) . . ?
F26B C32B F27B 105(3) . . ?
F27B C32B C29 107(3) . . ?

loop_
_geom_bond_atom_site_label_1
_geom_bond_atom_site_label_2
_geom_bond_distance
_geom_bond_site_symmetry_2
_geom_bond_publ_flag
Br1 B1 1.984(7) . ?
Br2 B1 1.990(8) . ?
Fe2 P6 2.2753(17) . ?
Fe2 P7 2.3885(19) . ?
Fe2 P10 2.3972(17) . ?
Fe2 P9 2.3871(19) . ?
Fe2 P8 2.3802(18) . ?
Fe2 C11 2.111(6) . ?
Fe2 C13 2.121(5) . ?
Fe2 C15 2.101(6) . ?
Fe2 C12 2.129(5) . ?
Fe2 C14 2.107(6) . ?
Fe1 P1 2.2883(17) . ?
Fe1 P5 2.3953(18) . ?
Fe1 P4 2.379(2) . ?
Fe1 P2 2.407(2) . ?
Fe1 P3 2.3833(19) . ?
Fe1 C4 2.103(6) . ?
Fe1 C2 2.098(6) . ?
Fe1 C3 2.096(7) . ?
Fe1 C1 2.107(6) . ?
Fe1 C5 2.095(6) . ?
P1 P5 2.108(2) . ?
P1 P2 2.098(2) . ?
P1 B1 1.985(7) . ?
P6 P7 2.105(2) . ?
P6 P10 2.100(2) . ?
P6 B1 1.985(8) . ?
P7 P8 2.110(3) . ?
P10 P9 2.111(3) . ?
P5 P4 2.103(3) . ?
P9 P8 2.120(3) . ?
Al1 O1 1.733(4) . ?
Al1 O2 1.726(4) . ?
Al1 O4 1.722(5) . ?
Al1 O3 1.731(4) . ?
P4 P3 2.121(4) . ?
P2 P3 2.117(3) . ?
F13 C27 1.314(9) . ?
F12 C26 1.324(8) . ?
F10 C26 1.327(8) . ?
O1 C21 1.344(7) . ?
F7 C24 1.348(8) . ?
F18 C28 1.329(10) . ?
O2 C25 1.352(7) . ?
F9 C24 1.324(9) . ?
F16 C28 1.336(8) . ?
F8 C24 1.350(9) . ?
F17 C28 1.334(9) . ?
O4 C33 1.350(8) . ?
F14 C27 1.350(9) . ?
F36 C36 1.343(13) . ?
F11 C26 1.349(8) . ?
F25 C32A 1.364(15) . ?
F25 C32B 1.16(3) . ?
F4 C23 1.339(9) . ?
F20A C30A 1.318(14) . ?
F15 C27 1.341(8) . ?
F31 C35 1.368(14) . ?
F32 C35 1.351(12) . ?
F29 C34 1.348(12) . ?
F6 C23 1.337(10) . ?
F2 C22 1.341(12) . ?
F27A C32A 1.311(18) . ?
F23A C31A 1.327(15) . ?
F35 C36 1.369(12) . ?
F28 C34 1.336(13) . ?
F34 C36 1.352(11) . ?
F5 C23 1.342(12) . ?
F3 C22 1.327(11) . ?
F30 C34 1.360(12) . ?
F1 C22 1.342(9) . ?
F22A C31A 1.317(15) . ?
C4 C3 1.425(10) . ?
C4 C5 1.433(10) . ?
C4 C9 1.492(9) . ?
F26A C32A 1.38(2) . ?
C11 C15 1.439(9) . ?
C11 C12 1.416(9) . ?
C11 C17 1.492(9) . ?
F33 C35 1.350(12) . ?
C18 H18A 0.9800 . ?
C18 H18B 0.9800 . ?
C18 H18C 0.9800 . ?
C18 C12 1.493(8) . ?
C13 C12 1.446(9) . ?
C13 C19 1.495(8) . ?
C13 C14 1.432(9) . ?
C15 C16 1.493(9) . ?
C15 C14 1.425(9) . ?
C2 C3 1.403(10) . ?
C2 C1 1.411(11) . ?
C2 C7 1.510(10) . ?
C17 H17A 0.9800 . ?
C17 H17B 0.9800 . ?
C17 H17C 0.9800 . ?
C3 C8 1.492(11) . ?
C27 C25 1.562(9) . ?
C25 C28 1.559(9) . ?
C25 C26 1.550(9) . ?
C24 C21 1.533(9) . ?
C8 H8A 0.9800 . ?
C8 H8B 0.9800 . ?
C8 H8C 0.9800 . ?
C1 C5 1.416(10) . ?
C1 C6 1.489(10) . ?
C16 H16A 0.9800 . ?
C16 H16B 0.9800 . ?
C16 H16C 0.9800 . ?
F21A C30A 1.329(13) . ?
C33 C35 1.535(12) . ?
C33 C34 1.540(11) . ?
C33 C36 1.536(12) . ?
C19 H19A 0.9800 . ?
C19 H19B 0.9800 . ?
C19 H19C 0.9800 . ?
C14 C20 1.508(8) . ?
C5 C10 1.494(11) . ?
C9 H9A 0.9800 . ?
C9 H9B 0.9800 . ?
C9 H9C 0.9800 . ?
C20 H20A 0.9800 . ?
C20 H20B 0.9800 . ?
C20 H20C 0.9800 . ?
C21 C22 1.551(10) . ?
C21 C23 1.563(10) . ?
C7 H7A 0.9800 . ?
C7 H7B 0.9800 . ?
C7 H7C 0.9800 . ?
C10 H10A 0.9800 . ?
C10 H10B 0.9800 . ?
C10 H10C 0.9800 . ?
C6 H6A 0.9800 . ?
C6 H6B 0.9800 . ?
C6 H6C 0.9800 . ?
C30A C29 1.566(13) . ?
C30A F19 1.301(11) . ?
C32A C29 1.530(12) . ?
C31A C29 1.579(12) . ?
C31A F24 1.312(12) . ?
O3 C29 1.343(8) . ?
C29 C31B 1.50(3) . ?
C29 C30B 1.48(2) . ?
C29 C32B 1.68(3) . ?
C31B F22B 1.39(4) . ?
C31B F23B 1.32(4) . ?
C31B F24 1.36(3) . ?
C30B F19 1.322(16) . ?
C30B F20B 1.332(19) . ?
C30B F21B 1.33(2) . ?
C32B F26B 1.29(4) . ?
C32B F27B 1.29(4) . ?

loop_
_geom_torsion_atom_site_label_1
_geom_torsion_atom_site_label_2
_geom_torsion_atom_site_label_3
_geom_torsion_atom_site_label_4
_geom_torsion
_geom_torsion_site_symmetry_1
_geom_torsion_site_symmetry_2
_geom_torsion_site_symmetry_3
_geom_torsion_site_symmetry_4
_geom_torsion_publ_flag
Fe2 C11 C15 C16 -124.9(6) . . . . ?
Fe2 C11 C15 C14 60.6(4) . . . . ?
Fe2 C11 C12 C18 123.8(6) . . . . ?
Fe2 C11 C12 C13 -59.6(4) . . . . ?
Fe2 C13 C12 C11 59.6(4) . . . . ?
Fe2 C13 C12 C18 -123.9(6) . . . . ?
Fe2 C13 C14 C15 -60.3(4) . . . . ?
Fe2 C13 C14 C20 125.0(6) . . . . ?
Fe2 C15 C14 C13 60.8(4) . . . . ?
Fe2 C15 C14 C20 -124.5(6) . . . . ?
Fe1 C4 C3 C2 60.7(4) . . . . ?
Fe1 C4 C3 C8 -123.6(7) . . . . ?
Fe1 C4 C5 C1 -61.2(4) . . . . ?
Fe1 C4 C5 C10 126.0(7) . . . . ?
Fe1 C2 C3 C4 -60.7(4) . . . . ?
Fe1 C2 C3 C8 123.6(7) . . . . ?
Fe1 C2 C1 C5 59.8(4) . . . . ?
Fe1 C2 C1 C6 -124.5(7) . . . . ?
Fe1 C1 C5 C4 60.9(4) . . . . ?
Fe1 C1 C5 C10 -126.5(7) . . . . ?
Al1 O1 C21 C24 174.3(5) . . . . ?
Al1 O1 C21 C22 54.9(10) . . . . ?
Al1 O1 C21 C23 -65.9(9) . . . . ?
Al1 O2 C25 C27 -58.4(10) . . . . ?
Al1 O2 C25 C28 -177.4(6) . . . . ?
Al1 O2 C25 C26 61.4(10) . . . . ?
Al1 O4 C33 C35 -62.3(11) . . . . ?
Al1 O4 C33 C34 59.6(11) . . . . ?
Al1 O4 C33 C36 177.3(7) . . . . ?
Al1 O3 C29 C30A 96.9(9) . . . . ?
Al1 O3 C29 C32A -143.4(8) . . . . ?
Al1 O3 C29 C31A -23.4(11) . . . . ?
Al1 O3 C29 C31B -66.8(16) . . . . ?
Al1 O3 C29 C30B 61.1(13) . . . . ?
Al1 O3 C29 C32B 177.9(14) . . . . ?
F13 C27 C25 O2 76.8(7) . . . . ?
F13 C27 C25 C28 -164.3(5) . . . . ?
F13 C27 C25 C26 -44.9(7) . . . . ?
O1 Al1 O2 C25 43.5(8) . . . . ?
O1 Al1 O4 C33 157.6(8) . . . . ?
O1 Al1 O3 C29 81.7(8) . . . . ?
O1 C21 C22 F2 41.5(8) . . . . ?
O1 C21 C22 F3 -79.4(8) . . . . ?
O1 C21 C22 F1 159.4(7) . . . . ?
O1 C21 C23 F4 45.3(9) . . . . ?
O1 C21 C23 F6 164.8(7) . . . . ?
O1 C21 C23 F5 -73.4(7) . . . . ?
F7 C24 C21 O1 161.9(6) . . . . ?
F7 C24 C21 C22 -76.8(7) . . . . ?
F7 C24 C21 C23 41.1(8) . . . . ?
O2 Al1 O1 C21 -164.5(7) . . . . ?
O2 Al1 O4 C33 -83.5(9) . . . . ?
O2 Al1 O3 C29 -36.3(8) . . . . ?
O2 C25 C28 F18 -43.5(7) . . . . ?
O2 C25 C28 F16 -163.9(6) . . . . ?
O2 C25 C28 F17 75.3(7) . . . . ?
O2 C25 C26 F12 -43.5(7) . . . . ?
O2 C25 C26 F10 -166.1(5) . . . . ?
O2 C25 C26 F11 75.1(7) . . . . ?
F9 C24 C21 O1 -75.0(7) . . . . ?
F9 C24 C21 C22 46.3(8) . . . . ?
F9 C24 C21 C23 164.1(6) . . . . ?
F8 C24 C21 O1 43.1(7) . . . . ?
F8 C24 C21 C22 164.4(6) . . . . ?
F8 C24 C21 C23 -77.7(7) . . . . ?
O4 Al1 O1 C21 -41.3(8) . . . . ?
O4 Al1 O2 C25 -75.4(8) . . . . ?
O4 Al1 O3 C29 -159.3(7) . . . . ?
O4 C33 C35 F31 79.8(9) . . . . ?
O4 C33 C35 F32 -42.5(11) . . . . ?
O4 C33 C35 F33 -158.4(8) . . . . ?
O4 C33 C34 F29 -47.2(10) . . . . ?
O4 C33 C34 F28 75.4(8) . . . . ?
O4 C33 C34 F30 -160.8(7) . . . . ?
O4 C33 C36 F36 -41.8(9) . . . . ?
O4 C33 C36 F35 80.2(9) . . . . ?
O4 C33 C36 F34 -158.9(8) . . . . ?
F14 C27 C25 O2 -42.6(7) . . . . ?
F14 C27 C25 C28 76.3(7) . . . . ?
F14 C27 C25 C26 -164.3(6) . . . . ?
F25 C32A C29 C30A 79.0(10) . . . . ?
F25 C32A C29 C31A -163.2(8) . . . . ?
F25 C32A C29 O3 -41.0(11) . . . . ?
F20A C30A C29 C32A 73.5(14) . . . . ?
F20A C30A C29 C31A -44.8(14) . . . . ?
F20A C30A C29 O3 -167.5(11) . . . . ?
F15 C27 C25 O2 -162.1(6) . . . . ?
F15 C27 C25 C28 -43.2(8) . . . . ?
F15 C27 C25 C26 76.3(7) . . . . ?
F27A C32A C29 C30A -162.8(10) . . . . ?
F27A C32A C29 C31A -45.0(12) . . . . ?
F27A C32A C29 O3 77.2(12) . . . . ?
F23A C31A C29 C30A 79.2(12) . . . . ?
F23A C31A C29 C32A -39.6(13) . . . . ?
F23A C31A C29 O3 -159.5(9) . . . . ?
F22A C31A C29 C30A -43.1(10) . . . . ?
F22A C31A C29 C32A -161.8(9) . . . . ?
F22A C31A C29 O3 78.3(9) . . . . ?
F26A C32A C29 C30A -44.0(14) . . . . ?
F26A C32A C29 C31A 73.8(13) . . . . ?
F26A C32A C29 O3 -164.0(10) . . . . ?
C11 C15 C14 Fe2 -60.6(4) . . . . ?
C11 C15 C14 C13 0.2(6) . . . . ?
C11 C15 C14 C20 174.9(6) . . . . ?
C15 C11 C12 Fe2 60.0(4) . . . . ?
C15 C11 C12 C18 -176.1(5) . . . . ?
C15 C11 C12 C13 0.4(6) . . . . ?
C12 C11 C15 Fe2 -61.0(4) . . . . ?
C12 C11 C15 C16 174.1(6) . . . . ?
C12 C11 C15 C14 -0.4(7) . . . . ?
C12 C13 C14 Fe2 60.4(4) . . . . ?
C12 C13 C14 C15 0.1(6) . . . . ?
C12 C13 C14 C20 -174.6(6) . . . . ?
C2 C1 C5 Fe1 -59.9(4) . . . . ?
C2 C1 C5 C4 1.0(7) . . . . ?
C2 C1 C5 C10 173.6(7) . . . . ?
C17 C11 C15 Fe2 127.0(6) . . . . ?
C17 C11 C15 C16 2.2(10) . . . . ?
C17 C11 C15 C14 -172.3(6) . . . . ?
C17 C11 C12 Fe2 -128.1(6) . . . . ?
C17 C11 C12 C18 -4.2(10) . . . . ?
C17 C11 C12 C13 172.3(6) . . . . ?
C3 C4 C5 Fe1 60.1(4) . . . . ?
C3 C4 C5 C1 -1.1(7) . . . . ?
C3 C4 C5 C10 -173.9(6) . . . . ?
C3 C2 C1 Fe1 -60.4(4) . . . . ?
C3 C2 C1 C5 -0.6(7) . . . . ?
C3 C2 C1 C6 175.1(7) . . . . ?
C27 C25 C28 F18 -163.4(5) . . . . ?
C27 C25 C28 F16 76.3(7) . . . . ?
C27 C25 C28 F17 -44.6(8) . . . . ?
C27 C25 C26 F12 77.5(7) . . . . ?
C27 C25 C26 F10 -45.1(7) . . . . ?
C27 C25 C26 F11 -163.9(5) . . . . ?
C24 C21 C22 F2 -78.2(7) . . . . ?
C24 C21 C22 F3 160.9(7) . . . . ?
C24 C21 C22 F1 39.7(10) . . . . ?
C24 C21 C23 F4 165.1(7) . . . . ?
C24 C21 C23 F6 -75.5(9) . . . . ?
C24 C21 C23 F5 46.4(8) . . . . ?
C1 C2 C3 Fe1 60.6(4) . . . . ?
C1 C2 C3 C4 -0.1(7) . . . . ?
C1 C2 C3 C8 -175.8(6) . . . . ?
C16 C15 C14 Fe2 125.0(7) . . . . ?
C16 C15 C14 C13 -174.2(6) . . . . ?
C16 C15 C14 C20 0.5(10) . . . . ?
C28 C25 C26 F12 -163.8(6) . . . . ?
C28 C25 C26 F10 73.6(7) . . . . ?
C28 C25 C26 F11 -45.2(7) . . . . ?
F21A C30A C29 C32A -47.2(11) . . . . ?
F21A C30A C29 C31A -165.4(8) . . . . ?
F21A C30A C29 O3 71.9(9) . . . . ?
C26 C25 C28 F18 78.3(7) . . . . ?
C26 C25 C28 F16 -42.0(8) . . . . ?
C26 C25 C28 F17 -162.9(6) . . . . ?
C19 C13 C12 Fe2 126.7(6) . . . . ?
C19 C13 C12 C11 -173.7(6) . . . . ?
C19 C13 C12 C18 2.7(10) . . . . ?
C19 C13 C14 Fe2 -126.2(6) . . . . ?
C19 C13 C14 C15 173.4(6) . . . . ?
C19 C13 C14 C20 -1.3(10) . . . . ?
C14 C13 C12 Fe2 -59.9(4) . . . . ?
C14 C13 C12 C11 -0.3(6) . . . . ?
C14 C13 C12 C18 176.2(6) . . . . ?
C5 C4 C3 Fe1 -60.0(4) . . . . ?
C5 C4 C3 C2 0.7(7) . . . . ?
C5 C4 C3 C8 176.4(6) . . . . ?
C9 C4 C3 Fe1 122.6(6) . . . . ?
C9 C4 C3 C2 -176.7(6) . . . . ?
C9 C4 C3 C8 -1.0(11) . . . . ?
C9 C4 C5 Fe1 -122.4(6) . . . . ?
C9 C4 C5 C1 176.3(6) . . . . ?
C9 C4 C5 C10 3.6(10) . . . . ?
C22 C21 C23 F4 -77.3(8) . . . . ?
C22 C21 C23 F6 42.2(9) . . . . ?
C22 C21 C23 F5 164.1(6) . . . . ?
C7 C2 C3 Fe1 -124.7(7) . . . . ?
C7 C2 C3 C4 174.7(6) . . . . ?
C7 C2 C3 C8 -1.0(11) . . . . ?
C7 C2 C1 Fe1 124.9(7) . . . . ?
C7 C2 C1 C5 -175.3(6) . . . . ?
C7 C2 C1 C6 0.4(11) . . . . ?
C6 C1 C5 Fe1 124.4(7) . . . . ?
C6 C1 C5 C4 -174.7(7) . . . . ?
C6 C1 C5 C10 -2.2(11) . . . . ?
C23 C21 C22 F2 163.5(6) . . . . ?
C23 C21 C22 F3 42.6(8) . . . . ?
C23 C21 C22 F1 -78.6(9) . . . . ?
C35 C33 C34 F29 75.2(10) . . . . ?
C35 C33 C34 F28 -162.3(7) . . . . ?
C35 C33 C34 F30 -38.5(10) . . . . ?
C35 C33 C36 F36 -162.7(7) . . . . ?
C35 C33 C36 F35 -40.7(10) . . . . ?
C35 C33 C36 F34 80.1(10) . . . . ?
C34 C33 C35 F31 -42.2(9) . . . . ?
C34 C33 C35 F32 -164.5(8) . . . . ?
C34 C33 C35 F33 79.6(10) . . . . ?
C34 C33 C36 F36 77.3(9) . . . . ?
C34 C33 C36 F35 -160.6(8) . . . . ?
C34 C33 C36 F34 -39.8(11) . . . . ?
C36 C33 C35 F31 -160.9(7) . . . . ?
C36 C33 C35 F32 76.9(9) . . . . ?
C36 C33 C35 F33 -39.0(11) . . . . ?
C36 C33 C34 F29 -165.0(8) . . . . ?
C36 C33 C34 F28 -42.5(10) . . . . ?
C36 C33 C34 F30 81.3(10) . . . . ?
O3 Al1 O1 C21 77.9(8) . . . . ?
O3 Al1 O2 C25 165.6(8) . . . . ?
O3 Al1 O4 C33 34.8(9) . . . . ?
O3 C29 C31B F22B -71(2) . . . . ?
O3 C29 C31B F23B 171(2) . . . . ?
O3 C29 C31B F24 47(2) . . . . ?
O3 C29 C30B F19 30.3(18) . . . . ?
O3 C29 C30B F20B -80.1(14) . . . . ?
O3 C29 C30B F21B 164(2) . . . . ?
O3 C29 C32B F25 43(3) . . . . ?
O3 C29 C32B F26B -81(2) . . . . ?
O3 C29 C32B F27B 166(3) . . . . ?
C31B C29 C30B F19 157.0(16) . . . . ?
C31B C29 C30B F20B 46.6(19) . . . . ?
C31B C29 C30B F21B -69(3) . . . . ?
C31B C29 C32B F25 -74(3) . . . . ?
C31B C29 C32B F26B 162(2) . . . . ?
C31B C29 C32B F27B 49(3) . . . . ?
F24 C31A C29 C30A -162.5(7) . . . . ?
F24 C31A C29 C32A 78.8(9) . . . . ?
F24 C31A C29 O3 -41.1(10) . . . . ?
C30B C29 C31B F22B 160.5(18) . . . . ?
C30B C29 C31B F23B 43(3) . . . . ?
C30B C29 C31B F24 -81(2) . . . . ?
C30B C29 C32B F25 164(2) . . . . ?
C30B C29 C32B F26B 40(2) . . . . ?
C30B C29 C32B F27B -74(3) . . . . ?
F19 C30A C29 C32A -163.0(9) . . . . ?
F19 C30A C29 C31A 78.8(9) . . . . ?
F19 C30A C29 O3 -43.9(10) . . . . ?
C32B C29 C31B F22B 41(2) . . . . ?
C32B C29 C31B F23B -76(3) . . . . ?
C32B C29 C31B F24 159.5(19) . . . . ?
C32B C29 C30B F19 -83.8(19) . . . . ?
C32B C29 C30B F20B 165.8(16) . . . . ?
C32B C29 C30B F21B 50(3) . . . . ?

loop_
_twin_individual_id
_twin_individual_mass_fraction_refined
1 0.614(5)
2 0.386(5)

loop_
_exptl_oxdiff_crystal_face_indexfrac_h
_exptl_oxdiff_crystal_face_indexfrac_k
_exptl_oxdiff_crystal_face_indexfrac_l
_exptl_oxdiff_crystal_face_x
_exptl_oxdiff_crystal_face_y
_exptl_oxdiff_crystal_face_z
-13.8677 0.2019 11.8596 0.1975 0.0130 0.9802
13.8677 -0.2019 -11.8596 -0.1975 -0.0130 -0.9802
0.4118 6.3032 -0.9037 0.9683 0.0777 -0.2374
-0.4118 -6.3032 0.9037 -0.9683 -0.0777 0.2374
-21.6693 -1.0461 9.9944 -0.0373 0.4255 0.9042
24.3756 0.4037 -1.2476 0.0782 -0.9723 -0.2203
-24.4906 -0.4178 1.4101 -0.0780 0.9691 0.2339
16.4043 1.0894 -11.4127 0.0143 -0.1322 -0.9911
18.7060 1.2962 3.3699 0.2814 -0.9491 0.1412
-23.4348 -1.6735 1.0464 -0.2778 0.9318 0.2337
-5.3387 -0.2901 -9.4353 -0.2006 0.6847 -0.7007
23.2941 0.9681 -0.2158 0.1807 -0.9720 -0.1500
23.5893 1.6770 -1.2568 0.2752 -0.9281 -0.2508
-8.5011 -0.8317 11.7611 0.0426 -0.2188 0.9748
0.5081 -5.3306 -5.8716 -0.9216 0.2215 -0.3187

loop_
_smtbx_masks_void_nr
_smtbx_masks_void_average_x
_smtbx_masks_void_average_y
_smtbx_masks_void_average_z
_smtbx_masks_void_volume
_smtbx_masks_void_count_electrons
_smtbx_masks_void_content
1 0.000 0.120 0.000 11.5 0.0 ?
2 0.000 -0.586 0.500 247.2 59.6 '1.2 hexane'
3 0.500 -0.764 0.500 247.2 59.6 '1.2 hexane'
4 0.500 0.620 1.000 11.5 0.0 ?
